data_4076891
loop_
_publ_author_name
'Bunten, Kevin A.'
'Farrar, David H.'
'Po\"e, Anthony J.'
'Lough, Alan'

_publ_section_title
;
 Stoichiometric and Catalytic Oxidation of BINAP by Dioxygen in a
 Rhodium(I) Complex
;
_journal_issue 16
_journal_name_full Organometallics
_journal_page_first 3344
_journal_paper_doi 10.1021/om020241a
_journal_volume 21
_journal_year 2002
_chemical_formula_sum 'C45 H32 Cl O2 P2 Rh'
_chemical_formula_weight 805.01
_chemical_name_systematic
; 
 ? 
;
_space_group_IT_number 4
_symmetry_cell_setting monoclinic
_symmetry_space_group_name_Hall 'P 2yb'
_symmetry_space_group_name_H-M 'P 1 21 1'
_atom_sites_solution_hydrogens geom
_atom_sites_solution_primary direct
_atom_sites_solution_secondary difmap
_audit_creation_method SHELXL-97
_cell_angle_alpha 90.00
_cell_angle_beta 108.6119(18)
_cell_angle_gamma 90.00
_cell_formula_units_Z 2
_cell_length_a 11.9532(4)
_cell_length_b 11.7459(4)
_cell_length_c 13.5388(4)
_cell_measurement_reflns_used 17230
_cell_measurement_temperature 100(1)
_cell_measurement_theta_max 27.53
_cell_measurement_theta_min 3.12
_cell_volume 1801.45(10)
_computing_cell_refinement 'Denzo-SMN (Otwinowski & Minor, 1997)'
_computing_data_collection 'Collect (Nonius BV, 1997-2001)'
_computing_data_reduction 'Denzo-SMN (Otwinowski & Minor, 1997)'
_computing_molecular_graphics 'SHELXTL V5.1 (Sheldrick 1999)'
_computing_publication_material 'SHELXTL V5.1 (Sheldrick 1999)'
_computing_structure_refinement 'SHELXTL V5.1 (Sheldrick 1999)'
_computing_structure_solution 'SHELXTL V5.1 (Sheldrick 1999)'
_diffrn_ambient_temperature 100(1)
_diffrn_detector_area_resol_mean 9
_diffrn_measured_fraction_theta_full 0.996
_diffrn_measured_fraction_theta_max 0.996
_diffrn_measurement_device_type 'Nonius Kappa-CCD'
_diffrn_measurement_method '\f scans and \w scans with \k offsets'
_diffrn_radiation_monochromator graphite
_diffrn_radiation_source 'fine-focus sealed tube'
_diffrn_radiation_type MoK\a
_diffrn_radiation_wavelength 0.71220
_diffrn_reflns_av_R_equivalents 0.082
_diffrn_reflns_av_sigmaI/netI 0.0868
_diffrn_reflns_limit_h_max 15
_diffrn_reflns_limit_h_min -15
_diffrn_reflns_limit_k_max 15
_diffrn_reflns_limit_k_min -15
_diffrn_reflns_limit_l_max 17
_diffrn_reflns_limit_l_min -17
_diffrn_reflns_number 17230
_diffrn_reflns_theta_full 27.53
_diffrn_reflns_theta_max 27.53
_diffrn_reflns_theta_min 3.12
_diffrn_standards_number none
_exptl_absorpt_coefficient_mu 0.676
_exptl_absorpt_correction_T_max 0.9479
_exptl_absorpt_correction_T_min 0.8766
_exptl_absorpt_correction_type multi-scan
_exptl_absorpt_process_details 'Denzo-SMN (Otwinowski & Minor, 1997)'
_exptl_crystal_density_diffrn 1.484
_exptl_crystal_density_method 'not measured'
_exptl_crystal_description plate
_exptl_crystal_F_000 820
_exptl_crystal_size_max 0.20
_exptl_crystal_size_mid 0.13
_exptl_crystal_size_min 0.08
_refine_diff_density_max 0.579
_refine_diff_density_min -0.459
_refine_diff_density_rms 0.078
_refine_ls_abs_structure_details 'Flack H D (1983), Acta Cryst. A39, 876-881'
_refine_ls_abs_structure_Flack 0.02(3)
_refine_ls_extinction_method none
_refine_ls_goodness_of_fit_ref 0.990
_refine_ls_hydrogen_treatment constr
_refine_ls_matrix_type full
_refine_ls_number_parameters 461
_refine_ls_number_reflns 7867
_refine_ls_number_restraints 1
_refine_ls_restrained_S_all 0.989
_refine_ls_R_factor_all 0.0642
_refine_ls_R_factor_gt 0.0436
_refine_ls_shift/su_max 0.001
_refine_ls_shift/su_mean 0.000
_refine_ls_structure_factor_coef Fsqd
_refine_ls_weighting_details 'calc w=1/[\s^2^(Fo^2^)+(0.0389P)^2^] where P=(Fo^2^+2Fc^2^)/3'
_refine_ls_weighting_scheme calc
_refine_ls_wR_factor_gt 0.0848
_refine_ls_wR_factor_ref 0.0905
_reflns_number_gt 6265
_reflns_number_total 7867
_reflns_threshold_expression >2sigma(I)
_cod_data_source_file om020241a.cif
_cod_data_source_block k99151_(Compound_3)
_cod_depositor_comments
;
The following automatic conversions were performed:

'_symmetry_cell_setting' value 'Monoclinic' changed to 'monoclinic'
according to /home/saulius/struct/CIF-dictionaries/cif_core.dic
dictionary named 'cif_core.dic' version 2.4.1 from 2010-06-29.

Automatic conversion script
Id: cif_fix_values 1715 2011-07-08 13:25:40Z adriana 
;
_cod_original_sg_symbol_H-M P2(1)
_cod_database_code 4076891

loop_
_symmetry_equiv_pos_as_xyz
'x, y, z'
'-x, y+1/2, -z'

loop_
_atom_site_label
_atom_site_type_symbol
_atom_site_fract_x
_atom_site_fract_y
_atom_site_fract_z
_atom_site_U_iso_or_equiv
_atom_site_adp_type
_atom_site_occupancy
_atom_site_symmetry_multiplicity
_atom_site_calc_flag
_atom_site_refinement_flags
Rh1 Rh 0.17824(3) 0.08475(3) 0.27455(2) 0.01981(8) Uani 1 1 d .
Cl1 Cl 0.13028(11) -0.11225(9) 0.27239(10) 0.0333(3) Uani 1 1 d .
P1 P 0.43906(10) 0.02935(9) 0.27410(8) 0.0184(2) Uani 1 1 d .
P2 P 0.22583(10) 0.26951(9) 0.30004(8) 0.0183(2) Uani 1 1 d .
O1 O 0.3584(3) 0.0380(2) 0.3403(2) 0.0198(6) Uani 1 1 d .
O57 O -0.0720(3) 0.1511(3) 0.1896(3) 0.0327(8) Uani 1 1 d .
C1 C 0.3760(4) 0.1068(3) 0.1533(3) 0.0178(9) Uani 1 1 d .
C2 C 0.3094(4) 0.0453(4) 0.0629(3) 0.0240(10) Uani 1 1 d .
H2A H 0.3087 -0.0355 0.0647 0.029 Uiso 1 1 calc R
C3 C 0.2471(4) 0.1003(4) -0.0257(3) 0.0234(10) Uani 1 1 d .
H3A H 0.2025 0.0576 -0.0848 0.028 Uiso 1 1 calc R
C4 C 0.2478(4) 0.2216(4) -0.0310(3) 0.0188(9) Uani 1 1 d .
C5 C 0.1832(4) 0.2802(4) -0.1231(3) 0.0221(9) Uani 1 1 d .
H5A H 0.1364 0.2386 -0.1820 0.027 Uiso 1 1 calc R
C6 C 0.1879(4) 0.3958(4) -0.1275(3) 0.0266(10) Uani 1 1 d .
H6A H 0.1445 0.4344 -0.1896 0.032 Uiso 1 1 calc R
C7 C 0.2572(4) 0.4593(4) -0.0402(3) 0.0246(10) Uani 1 1 d .
H7A H 0.2617 0.5397 -0.0448 0.029 Uiso 1 1 calc R
C8 C 0.3178(4) 0.4048(4) 0.0511(3) 0.0216(9) Uani 1 1 d .
H8A H 0.3620 0.4480 0.1100 0.026 Uiso 1 1 calc R
C9 C 0.3147(4) 0.2847(3) 0.0579(3) 0.0177(8) Uani 1 1 d .
C10 C 0.3758(4) 0.2251(4) 0.1518(3) 0.0185(9) Uani 1 1 d .
C11 C 0.3803(4) 0.3134(3) 0.3228(3) 0.0183(9) Uani 1 1 d .
C12 C 0.4418(4) 0.3784(3) 0.4130(3) 0.0201(9) Uani 1 1 d .
H12A H 0.4045 0.3932 0.4640 0.024 Uiso 1 1 calc R
C13 C 0.5529(4) 0.4201(3) 0.4277(3) 0.0197(9) Uani 1 1 d .
H13A H 0.5927 0.4602 0.4900 0.024 Uiso 1 1 calc R
C14 C 0.6088(4) 0.4041(3) 0.3516(3) 0.0191(9) Uani 1 1 d .
C15 C 0.7216(4) 0.4522(4) 0.3619(3) 0.0233(10) Uani 1 1 d .
H15A H 0.7615 0.4945 0.4227 0.028 Uiso 1 1 calc R
C16 C 0.7727(4) 0.4388(4) 0.2867(3) 0.0265(10) Uani 1 1 d .
H16A H 0.8466 0.4736 0.2939 0.032 Uiso 1 1 calc R
C17 C 0.7156(4) 0.3724(4) 0.1972(3) 0.0250(10) Uani 1 1 d .
H17A H 0.7528 0.3612 0.1455 0.030 Uiso 1 1 calc R
C18 C 0.6076(4) 0.3245(3) 0.1845(3) 0.0228(10) Uani 1 1 d .
H18A H 0.5705 0.2805 0.1240 0.027 Uiso 1 1 calc R
C19 C 0.5502(4) 0.3396(3) 0.2608(3) 0.0195(9) Uani 1 1 d .
C20 C 0.4359(4) 0.2928(4) 0.2487(3) 0.0167(10) Uani 1 1 d .
C21 C 0.4584(4) -0.1159(4) 0.2391(3) 0.0199(10) Uani 1 1 d .
C22 C 0.4274(4) -0.2020(4) 0.2974(3) 0.0236(10) Uani 1 1 d .
H22A H 0.3916 -0.1834 0.3487 0.028 Uiso 1 1 calc R
C23 C 0.4501(4) -0.3161(4) 0.2788(4) 0.0282(11) Uani 1 1 d .
H23A H 0.4327 -0.3750 0.3197 0.034 Uiso 1 1 calc R
C24 C 0.4973(4) -0.3425(4) 0.2016(3) 0.0264(10) Uani 1 1 d .
H24A H 0.5114 -0.4199 0.1892 0.032 Uiso 1 1 calc R
C25 C 0.5251(4) -0.2576(4) 0.1411(4) 0.0270(10) Uani 1 1 d .
H25A H 0.5554 -0.2769 0.0864 0.032 Uiso 1 1 calc R
C26 C 0.5071(4) -0.1429(4) 0.1624(3) 0.0247(10) Uani 1 1 d .
H26A H 0.5287 -0.0840 0.1239 0.030 Uiso 1 1 calc R
C31 C 0.5835(3) 0.0814(5) 0.3484(3) 0.0195(7) Uani 1 1 d .
C32 C 0.6802(4) 0.0741(5) 0.3119(3) 0.0254(9) Uani 1 1 d .
H32A H 0.6712 0.0418 0.2454 0.030 Uiso 1 1 calc R
C33 C 0.7889(4) 0.1140(4) 0.3729(3) 0.0315(12) Uani 1 1 d .
H33A H 0.8540 0.1109 0.3472 0.038 Uiso 1 1 calc R
C34 C 0.8046(4) 0.1586(4) 0.4710(4) 0.0305(11) Uani 1 1 d .
H34A H 0.8800 0.1851 0.5124 0.037 Uiso 1 1 calc R
C35 C 0.7094(4) 0.1645(4) 0.5084(3) 0.0265(10) Uani 1 1 d .
H35A H 0.7197 0.1955 0.5756 0.032 Uiso 1 1 calc R
C36 C 0.5987(4) 0.1251(3) 0.4482(3) 0.0223(9) Uani 1 1 d .
H36A H 0.5340 0.1279 0.4745 0.027 Uiso 1 1 calc R
C41 C 0.1906(4) 0.3039(3) 0.4188(3) 0.0192(9) Uani 1 1 d .
C42 C 0.0887(4) 0.3630(4) 0.4130(3) 0.0252(10) Uani 1 1 d .
H42A H 0.0449 0.3989 0.3496 0.030 Uiso 1 1 calc R
C43 C 0.0497(4) 0.3704(4) 0.4997(3) 0.0284(10) Uani 1 1 d .
H43A H -0.0211 0.4101 0.4945 0.034 Uiso 1 1 calc R
C44 C 0.1136(4) 0.3201(4) 0.5928(3) 0.0268(10) Uani 1 1 d .
H44A H 0.0872 0.3257 0.6517 0.032 Uiso 1 1 calc R
C45 C 0.2164(4) 0.2614(4) 0.5998(3) 0.0270(10) Uani 1 1 d .
H45A H 0.2608 0.2272 0.6639 0.032 Uiso 1 1 calc R
C46 C 0.2550(4) 0.2524(4) 0.5132(3) 0.0230(9) Uani 1 1 d .
H46A H 0.3251 0.2112 0.5181 0.028 Uiso 1 1 calc R
C51 C 0.1490(4) 0.3797(4) 0.2075(3) 0.0214(9) Uani 1 1 d .
C52 C 0.0724(4) 0.3522(4) 0.1089(3) 0.0224(9) Uani 1 1 d .
H52A H 0.0577 0.2747 0.0890 0.027 Uiso 1 1 calc R
C53 C 0.0176(4) 0.4380(4) 0.0397(3) 0.0296(11) Uani 1 1 d .
H53A H -0.0348 0.4189 -0.0273 0.036 Uiso 1 1 calc R
C54 C 0.0389(4) 0.5507(4) 0.0679(4) 0.0347(13) Uani 1 1 d .
H54A H 0.0005 0.6087 0.0202 0.042 Uiso 1 1 calc R
C55 C 0.1167(4) 0.5810(5) 0.1663(3) 0.0319(9) Uani 1 1 d .
H55A H 0.1318 0.6587 0.1853 0.038 Uiso 1 1 calc R
C56 C 0.1708(4) 0.4952(4) 0.2352(3) 0.0261(10) Uani 1 1 d .
H56A H 0.2234 0.5145 0.3020 0.031 Uiso 1 1 calc R
C57 C 0.0275(4) 0.1244(3) 0.2232(3) 0.0230(10) Uani 1 1 d .

loop_
_atom_site_aniso_label
_atom_site_aniso_U_11
_atom_site_aniso_U_22
_atom_site_aniso_U_33
_atom_site_aniso_U_23
_atom_site_aniso_U_13
_atom_site_aniso_U_12
Rh1 0.01985(16) 0.01849(14) 0.01969(14) -0.00095(17) 0.00432(11) -0.00028(17)
Cl1 0.0263(7) 0.0220(6) 0.0481(7) -0.0002(5) 0.0067(5) -0.0041(5)
P1 0.0200(6) 0.0164(5) 0.0175(5) 0.0007(4) 0.0042(4) 0.0006(4)
P2 0.0179(6) 0.0180(6) 0.0172(5) -0.0005(4) 0.0031(4) 0.0012(5)
O1 0.0203(16) 0.0202(14) 0.0185(14) 0.0028(11) 0.0056(12) 0.0014(12)
O57 0.024(2) 0.0324(19) 0.0390(19) -0.0014(15) 0.0067(15) -0.0010(15)
C1 0.020(2) 0.015(3) 0.0178(18) 0.0006(16) 0.0055(15) 0.0016(16)
C2 0.029(3) 0.021(2) 0.022(2) -0.0019(17) 0.0078(18) -0.0018(17)
C3 0.024(2) 0.024(3) 0.0212(18) -0.006(2) 0.0059(16) -0.002(2)
C4 0.021(2) 0.020(2) 0.017(2) -0.0012(17) 0.0089(17) 0.0007(17)
C5 0.022(2) 0.026(2) 0.016(2) -0.0009(18) 0.0037(18) 0.0024(19)
C6 0.026(3) 0.032(3) 0.018(2) 0.0044(19) 0.0020(18) 0.004(2)
C7 0.029(3) 0.019(2) 0.026(2) 0.0032(18) 0.0089(19) -0.0002(19)
C8 0.022(2) 0.021(2) 0.021(2) -0.0025(18) 0.0055(17) 0.0041(18)
C9 0.016(2) 0.018(2) 0.0183(19) 0.0031(16) 0.0045(16) 0.0028(17)
C10 0.020(2) 0.023(2) 0.0115(18) 0.0000(17) 0.0030(16) 0.0057(18)
C11 0.022(2) 0.015(2) 0.0161(19) 0.0045(16) 0.0028(17) -0.0002(16)
C12 0.021(2) 0.022(2) 0.018(2) 0.0007(17) 0.0080(17) 0.0044(17)
C13 0.023(2) 0.016(2) 0.017(2) -0.0020(17) 0.0025(17) 0.0032(17)
C14 0.020(2) 0.0135(19) 0.020(2) 0.0013(17) 0.0018(17) 0.0010(17)
C15 0.019(2) 0.022(2) 0.024(2) 0.0035(18) -0.0011(18) -0.0024(18)
C16 0.018(2) 0.025(2) 0.033(2) 0.006(2) 0.0046(19) 0.0003(19)
C17 0.027(3) 0.024(2) 0.025(2) 0.0035(19) 0.0092(19) 0.0008(19)
C18 0.029(3) 0.018(2) 0.020(2) 0.0027(17) 0.0062(18) 0.0012(18)
C19 0.021(2) 0.016(2) 0.019(2) 0.0053(17) 0.0040(17) 0.0033(17)
C20 0.022(2) 0.013(2) 0.013(2) 0.0037(17) 0.0032(18) -0.0004(17)
C21 0.019(3) 0.020(2) 0.017(2) 0.0013(18) 0.0013(18) -0.0011(19)
C22 0.026(3) 0.024(2) 0.019(2) 0.0005(18) 0.0058(18) -0.0020(19)
C23 0.031(3) 0.020(2) 0.029(3) 0.0058(19) 0.004(2) 0.0000(19)
C24 0.023(3) 0.020(2) 0.031(3) -0.0046(19) 0.001(2) 0.0011(19)
C25 0.026(3) 0.025(2) 0.028(2) -0.0062(19) 0.006(2) 0.0023(19)
C26 0.021(3) 0.030(2) 0.025(2) 0.0060(19) 0.0104(18) 0.0030(19)
C31 0.0190(19) 0.0163(17) 0.0208(17) 0.002(2) 0.0030(14) 0.002(2)
C32 0.028(2) 0.022(2) 0.0253(18) 0.003(2) 0.0073(16) -0.002(2)
C33 0.023(2) 0.039(3) 0.035(2) 0.004(2) 0.0125(19) 0.0012(19)
C34 0.026(3) 0.023(2) 0.037(3) 0.003(2) 0.003(2) -0.0037(19)
C35 0.027(3) 0.023(2) 0.023(2) 0.0004(19) -0.0015(19) 0.0000(19)
C36 0.026(3) 0.018(2) 0.023(2) 0.0024(16) 0.0067(18) -0.0008(17)
C41 0.019(2) 0.020(2) 0.019(2) -0.0029(17) 0.0056(17) -0.0059(17)
C42 0.024(3) 0.030(2) 0.021(2) 0.0006(19) 0.0068(18) 0.0054(19)
C43 0.024(3) 0.040(3) 0.022(2) -0.003(2) 0.0075(19) 0.004(2)
C44 0.033(3) 0.029(3) 0.020(2) -0.0044(19) 0.0109(19) -0.004(2)
C45 0.031(3) 0.030(3) 0.018(2) 0.0021(19) 0.0045(19) -0.002(2)
C46 0.024(2) 0.024(2) 0.022(2) 0.0000(18) 0.0072(18) 0.0002(18)
C51 0.021(2) 0.023(2) 0.022(2) 0.0032(18) 0.0079(17) 0.0058(18)
C52 0.020(2) 0.025(2) 0.022(2) 0.0015(18) 0.0066(17) 0.0001(18)
C53 0.024(3) 0.041(3) 0.021(2) 0.007(2) 0.0035(19) 0.003(2)
C54 0.034(3) 0.038(3) 0.035(3) 0.019(2) 0.015(2) 0.015(2)
C55 0.039(3) 0.022(2) 0.040(2) 0.006(3) 0.0193(19) 0.003(3)
C56 0.027(3) 0.022(2) 0.026(2) -0.0001(19) 0.004(2) 0.0004(19)
C57 0.027(3) 0.018(2) 0.025(2) -0.0052(17) 0.0095(19) -0.0004(18)

loop_
_atom_type_symbol
_atom_type_description
_atom_type_scat_dispersion_real
_atom_type_scat_dispersion_imag
_atom_type_scat_source
C C 0.0033 0.0016 'International Tables Vol C Tables 4.2.6.8 and 6.1.1.4'
H H 0.0000 0.0000 'International Tables Vol C Tables 4.2.6.8 and 6.1.1.4'
Cl Cl 0.1484 0.1585 'International Tables Vol C Tables 4.2.6.8 and 6.1.1.4'
O O 0.0106 0.0060 'International Tables Vol C Tables 4.2.6.8 and 6.1.1.4'
P P 0.1023 0.0942 'International Tables Vol C Tables 4.2.6.8 and 6.1.1.4'
Rh Rh -1.1178 0.9187 'International Tables Vol C Tables 4.2.6.8 and 6.1.1.4'

loop_
_geom_angle_atom_site_label_1
_geom_angle_atom_site_label_2
_geom_angle_atom_site_label_3
_geom_angle
C57 Rh1 O1 178.37(16)
C57 Rh1 P2 88.97(14)
O1 Rh1 P2 90.69(8)
C57 Rh1 Cl1 92.30(14)
O1 Rh1 Cl1 87.82(8)
P2 Rh1 Cl1 172.08(4)
O1 P1 C21 112.2(2)
O1 P1 C31 108.88(17)
C21 P1 C31 106.6(2)
O1 P1 C1 109.90(17)
C21 P1 C1 106.77(19)
C31 P1 C1 112.4(2)
C51 P2 C41 103.80(19)
C51 P2 C11 99.99(19)
C41 P2 C11 106.85(18)
C51 P2 Rh1 122.13(15)
C41 P2 Rh1 103.31(13)
C11 P2 Rh1 119.16(13)
P1 O1 Rh1 121.41(16)
C10 C1 C2 119.7(3)
C10 C1 P1 120.9(3)
C2 C1 P1 118.6(3)
C3 C2 C1 121.1(4)
C2 C3 C4 120.6(4)
C5 C4 C9 119.5(4)
C5 C4 C3 121.2(4)
C9 C4 C3 119.3(3)
C6 C5 C4 120.2(4)
C5 C6 C7 120.6(4)
C8 C7 C6 120.3(4)
C7 C8 C9 120.4(4)
C8 C9 C4 119.0(4)
C8 C9 C10 122.0(4)
C4 C9 C10 119.1(4)
C1 C10 C9 120.0(3)
C1 C10 C20 121.1(3)
C9 C10 C20 118.8(4)
C20 C11 C12 118.4(4)
C20 C11 P2 120.9(3)
C12 C11 P2 120.4(3)
C13 C12 C11 121.7(4)
C12 C13 C14 120.7(4)
C13 C14 C19 119.0(4)
C13 C14 C15 122.0(4)
C19 C14 C15 119.0(4)
C16 C15 C14 121.3(4)
C15 C16 C17 119.8(4)
C18 C17 C16 120.7(4)
C17 C18 C19 120.8(4)
C18 C19 C14 118.4(4)
C18 C19 C20 122.2(4)
C14 C19 C20 119.4(4)
C11 C20 C19 120.6(4)
C11 C20 C10 121.1(4)
C19 C20 C10 118.3(4)
C26 C21 C22 120.5(4)
C26 C21 P1 122.4(4)
C22 C21 P1 117.0(4)
C21 C22 C23 119.0(4)
C24 C23 C22 120.1(4)
C23 C24 C25 121.3(4)
C24 C25 C26 118.8(4)
C21 C26 C25 120.2(4)
C32 C31 C36 119.7(4)
C32 C31 P1 122.3(3)
C36 C31 P1 117.9(3)
C33 C32 C31 119.6(4)
C32 C33 C34 121.1(4)
C33 C34 C35 119.6(5)
C34 C35 C36 120.4(4)
C35 C36 C31 119.5(4)
C42 C41 C46 119.2(4)
C42 C41 P2 120.4(3)
C46 C41 P2 119.4(3)
C41 C42 C43 120.5(4)
C44 C43 C42 120.3(4)
C43 C44 C45 119.7(4)
C44 C45 C46 120.3(4)
C45 C46 C41 120.0(4)
C52 C51 C56 119.1(4)
C52 C51 P2 121.6(3)
C56 C51 P2 119.3(3)
C53 C52 C51 120.1(4)
C54 C53 C52 120.3(4)
C53 C54 C55 120.9(4)
C56 C55 C54 118.7(5)
C55 C56 C51 121.0(4)
O57 C57 Rh1 179.7(4)

loop_
_geom_bond_atom_site_label_1
_geom_bond_atom_site_label_2
_geom_bond_distance
Rh1 C57 1.774(5)
Rh1 O1 2.123(3)
Rh1 P2 2.2421(11)
Rh1 Cl1 2.3818(11)
P1 O1 1.515(3)
P1 C21 1.805(5)
P1 C31 1.805(4)
P1 C1 1.811(4)
P2 C51 1.831(4)
P2 C41 1.833(4)
P2 C11 1.846(4)
O57 C57 1.172(5)
C1 C10 1.390(6)
C1 C2 1.426(5)
C2 C3 1.356(6)
C3 C4 1.427(6)
C4 C5 1.419(6)
C4 C9 1.422(6)
C5 C6 1.362(6)
C6 C7 1.419(6)
C7 C8 1.375(6)
C8 C9 1.414(6)
C9 C10 1.431(5)
C10 C20 1.506(6)
C11 C20 1.389(6)
C11 C12 1.428(6)
C12 C13 1.369(6)
C13 C14 1.408(6)
C14 C19 1.423(6)
C14 C15 1.427(6)
C15 C16 1.353(6)
C16 C17 1.420(6)
C17 C18 1.368(6)
C18 C19 1.422(6)
C19 C20 1.433(6)
C21 C26 1.379(6)
C21 C22 1.404(6)
C22 C23 1.406(6)
C23 C24 1.372(6)
C24 C25 1.396(7)
C25 C26 1.409(6)
C31 C32 1.397(5)
C31 C36 1.402(5)
C32 C33 1.381(6)
C33 C34 1.383(6)
C34 C35 1.387(7)
C35 C36 1.393(6)
C41 C42 1.382(6)
C41 C46 1.401(6)
C42 C43 1.396(6)
C43 C44 1.381(6)
C44 C45 1.385(6)
C45 C46 1.395(6)
C51 C52 1.395(6)
C51 C56 1.409(6)
C52 C53 1.390(6)
C53 C54 1.379(7)
C54 C55 1.405(6)
C55 C56 1.385(7)
